data_1542410
loop_
_publ_author_name
'Joshi, Prabhakar Ramchandra'
'Nanubolu, Jagadeesh Babu'
'Menon, Rajeev S.'

_publ_section_title
;
 Oxygenative and Dehydrogenative [3 + 3] Benzannulation Reactions of
 \a,\b-Unsaturated Aldehydes and \g-Phosphonyl Crotonates Mediated by Air:
 Regioselective Synthesis of 4-Hydroxybiaryl-2-carboxylates.
;
_journal_issue 4
_journal_name_full 'Organic letters'
_journal_page_first 752
_journal_page_last 755
_journal_paper_doi 10.1021/acs.orglett.6b00016
_journal_volume 18
_journal_year 2016
_chemical_formula_moiety 'C21 H15 N O6'
_chemical_formula_sum 'C21 H15 N O6'
_chemical_formula_weight 377.34
_chemical_name_systematic 'Methyl 4-(4-nitrobenzoyloxy)biphenyl-2-carboxylate'
_space_group_crystal_system monoclinic
_space_group_IT_number 4
_space_group_name_Hall 'P 2yb'
_space_group_name_H-M_alt 'P 1 21 1'
_symmetry_space_group_name_Hall 'P 2yb'
_symmetry_space_group_name_H-M 'P 1 21 1'
_atom_sites_solution_hydrogens geom
_audit_creation_method SHELXL-2014/7
_cell_angle_alpha 90
_cell_angle_beta 92.980(2)
_cell_angle_gamma 90
_cell_formula_units_Z 4
_cell_length_a 8.0698(9)
_cell_length_b 6.5112(7)
_cell_length_c 35.008(4)
_cell_measurement_reflns_used 4918
_cell_measurement_temperature 293(2)
_cell_measurement_theta_max 22.06
_cell_measurement_theta_min 2.33
_cell_volume 1837.0(4)
_computing_cell_refinement 'Bruker SMART'
_computing_data_collection 'Bruker SMART'
_computing_data_reduction 'Bruker SAINT'
_computing_molecular_graphics 'Bruker SHELXTL'
_computing_structure_refinement 'SHELXL-2014/7 (Sheldrick, 2014)'
_computing_structure_solution 'Bruker SHELXTL'
_diffrn_ambient_temperature 293(2)
_diffrn_measured_fraction_theta_full 0.999
_diffrn_measured_fraction_theta_max 0.999
_diffrn_measurement_device_type 'CCD area detector'
_diffrn_measurement_method 'phi and omega scans'
_diffrn_radiation_type MoK\a
_diffrn_radiation_wavelength 0.71073
_diffrn_reflns_av_R_equivalents 0.0288
_diffrn_reflns_av_unetI/netI 0.0346
_diffrn_reflns_laue_measured_fraction_full 0.999
_diffrn_reflns_laue_measured_fraction_max 0.999
_diffrn_reflns_limit_h_max 9
_diffrn_reflns_limit_h_min -9
_diffrn_reflns_limit_k_max 7
_diffrn_reflns_limit_k_min -7
_diffrn_reflns_limit_l_max 41
_diffrn_reflns_limit_l_min -41
_diffrn_reflns_number 17617
_diffrn_reflns_point_group_measured_fraction_full 0.999
_diffrn_reflns_point_group_measured_fraction_max 0.999
_diffrn_reflns_theta_full 24.866
_diffrn_reflns_theta_max 24.866
_diffrn_reflns_theta_min 1.747
_diffrn_source 'fine-focus sealed tube'
_exptl_absorpt_coefficient_mu 0.101
_exptl_absorpt_correction_T_max 0.992
_exptl_absorpt_correction_T_min 0.988
_exptl_absorpt_correction_type multi-scan
_exptl_absorpt_process_details 'Bruker AXS SADABS program'
_exptl_crystal_density_diffrn 1.364
_exptl_crystal_description Needle
_exptl_crystal_F_000 784
_exptl_crystal_size_max 0.430
_exptl_crystal_size_mid 0.100
_exptl_crystal_size_min 0.080
_refine_diff_density_max 0.209
_refine_diff_density_min -0.181
_refine_diff_density_rms 0.041
_refine_ls_abs_structure_details
;
 Flack x determined using 1975 quotients [(I+)-(I-)]/[(I+)+(I-)]
 (Parsons, Flack and Wagner, Acta Cryst. B69 (2013) 249-259).
;
_refine_ls_abs_structure_Flack 0.1(4)
_refine_ls_extinction_method none
_refine_ls_goodness_of_fit_ref 1.237
_refine_ls_hydrogen_treatment constr
_refine_ls_matrix_type full
_refine_ls_number_parameters 507
_refine_ls_number_reflns 6371
_refine_ls_number_restraints 1
_refine_ls_restrained_S_all 1.236
_refine_ls_R_factor_all 0.0747
_refine_ls_R_factor_gt 0.0678
_refine_ls_shift/su_max 0.001
_refine_ls_shift/su_mean 0.000
_refine_ls_structure_factor_coef Fsqd
_refine_ls_weighting_details 'w=1/[\s^2^(Fo^2^)+(0.0515P)^2^+0.6009P] where P=(Fo^2^+2Fc^2^)/3'
_refine_ls_weighting_scheme calc
_refine_ls_wR_factor_gt 0.1396
_refine_ls_wR_factor_ref 0.1427
_reflns_Friedel_coverage 0.822
_reflns_friedel_fraction_full 0.999
_reflns_friedel_fraction_max 0.999
_reflns_number_gt 5861
_reflns_number_total 6371
_reflns_threshold_expression 'I > 2\s(I)'
_cod_data_source_file ol6b00016_si_002.cif
_cod_data_source_block BA96M
_cod_depositor_comments 'Adding full bibliography for 1542410.cif.'
_cod_original_cell_volume 1837.0(3)
_cod_database_code 1542410
_shelx_shelxl_version_number 2014/7
_shelx_space_group_comment
;
The symmetry employed for this shelxl refinement is uniquely defined
by the following loop, which should always be used as a source of
symmetry information in preference to the above space-group names.
They are only intended as comments.
;
_shelx_estimated_absorpt_t_min 0.958
_shelx_estimated_absorpt_t_max 0.992
_exptl_absorpt_special_details 'Sheldrick,G.M.,(2003),University of gottingen,Germany'

loop_
_space_group_symop_operation_xyz
'x, y, z'
'-x, y+1/2, -z'

loop_
_atom_site_label
_atom_site_type_symbol
_atom_site_fract_x
_atom_site_fract_y
_atom_site_fract_z
_atom_site_U_iso_or_equiv
_atom_site_adp_type
_atom_site_occupancy
_atom_site_site_symmetry_order
_atom_site_calc_flag
_atom_site_refinement_flags_posn
_atom_site_refinement_flags_adp
C1 C 0.2936(5) 1.0272(9) 0.44283(13) 0.0433(11) Uani 1 1 d . .
C2 C 0.1980(6) 0.9891(10) 0.47355(14) 0.0564(14) Uani 1 1 d . .
H2 H 0.1355 0.8692 0.4741 0.068 Uiso 1 1 calc R U
C3 C 0.1937(8) 1.1264(12) 0.50341(17) 0.0717(18) Uani 1 1 d . .
H3 H 0.1291 1.0993 0.5241 0.086 Uiso 1 1 calc R U
C4 C 0.2853(9) 1.3030(12) 0.50240(18) 0.076(2) Uani 1 1 d . .
H4 H 0.2815 1.3964 0.5224 0.092 Uiso 1 1 calc R U
C5 C 0.3822(8) 1.3446(11) 0.47253(18) 0.0714(18) Uani 1 1 d . .
H5 H 0.4448 1.4645 0.4722 0.086 Uiso 1 1 calc R U
C6 C 0.3859(7) 1.2059(9) 0.44277(15) 0.0567(15) Uani 1 1 d . .
H6 H 0.4517 1.2332 0.4223 0.068 Uiso 1 1 calc R U
C7 C 0.2947(5) 0.8796(8) 0.41060(13) 0.0421(11) Uani 1 1 d . .
C8 C 0.1477(6) 0.8186(8) 0.39080(13) 0.0429(12) Uani 1 1 d . .
C9 C 0.1506(6) 0.6699(9) 0.36252(14) 0.0500(13) Uani 1 1 d . .
H9 H 0.0519 0.6259 0.3503 0.060 Uiso 1 1 calc R U
C10 C 0.2978(6) 0.5881(8) 0.35265(14) 0.0450(13) Uani 1 1 d . .
C11 C 0.4451(6) 0.6498(9) 0.37056(14) 0.0479(12) Uani 1 1 d . .
H11 H 0.5455 0.5961 0.3633 0.057 Uiso 1 1 calc R U
C12 C 0.4409(6) 0.7928(8) 0.39941(14) 0.0459(12) Uani 1 1 d . .
H12 H 0.5402 0.8327 0.4119 0.055 Uiso 1 1 calc R U
C13 C -0.0165(6) 0.9133(10) 0.39777(14) 0.0484(13) Uani 1 1 d . .
C14 C -0.1581(8) 1.2255(12) 0.4068(2) 0.079(2) Uani 1 1 d . .
H14A H -0.2480 1.1904 0.3890 0.119 Uiso 1 1 calc R U
H14B H -0.1377 1.3706 0.4057 0.119 Uiso 1 1 calc R U
H14C H -0.1866 1.1885 0.4322 0.119 Uiso 1 1 calc R U
C15 C 0.3748(6) 0.2795(9) 0.32110(16) 0.0509(13) Uani 1 1 d . .
C16 C 0.3415(6) 0.1612(8) 0.28484(14) 0.0429(12) Uani 1 1 d . .
C17 C 0.2539(6) 0.2421(8) 0.25359(14) 0.0484(13) Uani 1 1 d . .
H17 H 0.2108 0.3742 0.2547 0.058 Uiso 1 1 calc R U
C18 C 0.2300(6) 0.1284(9) 0.22071(16) 0.0521(14) Uani 1 1 d . .
H18 H 0.1728 0.1831 0.1993 0.063 Uiso 1 1 calc R U
C19 C 0.2922(6) -0.0675(9) 0.22018(15) 0.0449(12) Uani 1 1 d . .
C20 C 0.3788(6) -0.1522(9) 0.25085(16) 0.0540(14) Uani 1 1 d . .
H20 H 0.4207 -0.2850 0.2497 0.065 Uiso 1 1 calc R U
C21 C 0.4021(7) -0.0371(9) 0.28316(17) 0.0553(15) Uani 1 1 d . .
H21 H 0.4596 -0.0926 0.3044 0.066 Uiso 1 1 calc R U
C1' C 0.8136(6) 0.0026(9) 0.06356(13) 0.0443(12) Uani 1 1 d . .
C2' C 0.9117(7) -0.1700(9) 0.06821(16) 0.0574(15) Uani 1 1 d . .
H2' H 0.9735 -0.1890 0.0911 0.069 Uiso 1 1 calc R U
C3' C 0.9203(9) -0.3144(11) 0.0399(2) 0.0790(19) Uani 1 1 d . .
H3' H 0.9868 -0.4300 0.0437 0.095 Uiso 1 1 calc R U
C4' C 0.8303(10) -0.2879(12) 0.0056(2) 0.084(2) Uani 1 1 d . .
H4' H 0.8366 -0.3842 -0.0139 0.101 Uiso 1 1 calc R U
C5' C 0.7318(9) -0.1184(13) 0.00072(17) 0.0757(19) Uani 1 1 d . .
H5' H 0.6697 -0.1007 -0.0222 0.091 Uiso 1 1 calc R U
C6' C 0.7232(7) 0.0259(11) 0.02905(16) 0.0642(15) Uani 1 1 d . .
H6' H 0.6559 0.1407 0.0251 0.077 Uiso 1 1 calc R U
C7' C 0.8059(6) 0.1587(8) 0.09401(13) 0.0431(11) Uani 1 1 d . .
C8' C 0.9508(6) 0.2535(9) 0.10799(15) 0.0508(13) Uani 1 1 d . .
H8' H 1.0519 0.2089 0.0994 0.061 Uiso 1 1 calc R U
C9' C 0.9492(6) 0.4112(9) 0.13410(15) 0.0522(13) Uani 1 1 d . .
H9' H 1.0479 0.4724 0.1430 0.063 Uiso 1 1 calc R U
C10' C 0.7988(6) 0.4776(8) 0.14690(14) 0.0461(12) Uani 1 1 d . .
C11' C 0.6537(6) 0.3865(8) 0.13387(13) 0.0448(12) Uani 1 1 d . .
H11' H 0.5529 0.4343 0.1421 0.054 Uiso 1 1 calc R U
C12' C 0.6564(6) 0.2236(8) 0.10860(13) 0.0427(12) Uani 1 1 d . .
C13' C 0.4947(6) 0.1224(9) 0.09752(13) 0.0457(13) Uani 1 1 d . .
C14' C 0.3725(8) -0.1966(11) 0.08099(19) 0.076(2) Uani 1 1 d . .
H14D H 0.2702 -0.1361 0.0882 0.115 Uiso 1 1 calc R U
H14E H 0.3795 -0.3352 0.0903 0.115 Uiso 1 1 calc R U
H14F H 0.3761 -0.1967 0.0536 0.115 Uiso 1 1 calc R U
C15' C 0.8770(6) 0.6579(8) 0.20392(14) 0.0456(12) Uani 1 1 d . .
C16' C 0.8398(6) 0.8501(8) 0.22542(14) 0.0418(11) Uani 1 1 d . .
C17' C 0.9091(6) 0.8690(9) 0.26258(14) 0.0505(13) Uani 1 1 d . .
H17' H 0.9750 0.7642 0.2732 0.061 Uiso 1 1 calc R U
C18' C 0.8804(6) 1.0404(9) 0.28332(14) 0.0504(13) Uani 1 1 d . .
H18' H 0.9268 1.0541 0.3081 0.060 Uiso 1 1 calc R U
C19' C 0.7812(6) 1.1948(8) 0.26724(14) 0.0424(11) Uani 1 1 d . .
C20' C 0.7116(6) 1.1765(8) 0.23051(14) 0.0458(12) Uani 1 1 d . .
H20' H 0.6440 1.2802 0.2201 0.055 Uiso 1 1 calc R U
C21' C 0.7426(6) 1.0044(8) 0.20948(13) 0.0439(12) Uani 1 1 d . .
H21' H 0.6982 0.9922 0.1845 0.053 Uiso 1 1 calc R U
N1 N 0.2644(7) -0.1917(9) 0.18484(15) 0.0629(13) Uani 1 1 d . .
N1' N 0.7517(6) 1.3805(8) 0.28935(13) 0.0551(12) Uani 1 1 d . .
O1 O -0.1401(5) 0.8161(8) 0.40235(14) 0.0779(13) Uani 1 1 d . .
O2 O -0.0105(4) 1.1155(7) 0.39712(12) 0.0625(11) Uani 1 1 d . .
O3 O 0.4684(6) 0.2233(7) 0.34641(11) 0.0775(13) Uani 1 1 d . .
O4 O 0.2883(4) 0.4543(6) 0.32081(11) 0.0594(11) Uani 1 1 d . .
O5 O 0.1616(7) -0.1304(8) 0.16110(13) 0.0882(15) Uani 1 1 d . .
O6 O 0.3398(6) -0.3508(8) 0.18228(15) 0.0920(16) Uani 1 1 d . .
O1' O 0.3681(5) 0.2135(7) 0.09047(13) 0.0753(13) Uani 1 1 d . .
O2' O 0.5102(4) -0.0792(6) 0.09734(11) 0.0589(10) Uani 1 1 d . .
O3' O 0.9733(5) 0.5303(7) 0.21473(11) 0.0627(10) Uani 1 1 d . .
O4' O 0.7864(4) 0.6488(6) 0.17069(10) 0.0571(10) Uani 1 1 d . .
O5' O 0.6464(5) 1.4996(7) 0.27724(12) 0.0709(11) Uani 1 1 d . .
O6' O 0.8355(6) 1.4079(8) 0.31854(13) 0.0852(14) Uani 1 1 d . .

loop_
_atom_site_aniso_label
_atom_site_aniso_U_11
_atom_site_aniso_U_22
_atom_site_aniso_U_33
_atom_site_aniso_U_23
_atom_site_aniso_U_13
_atom_site_aniso_U_12
C1 0.033(2) 0.058(3) 0.038(3) 0.000(3) -0.004(2) 0.000(3)
C2 0.051(3) 0.072(4) 0.046(3) -0.003(3) 0.000(2) -0.005(3)
C3 0.075(4) 0.093(5) 0.048(3) -0.005(4) 0.008(3) 0.015(4)
C4 0.086(5) 0.086(5) 0.055(4) -0.029(4) -0.012(3) 0.023(4)
C5 0.073(4) 0.069(4) 0.071(4) -0.023(4) -0.008(3) -0.010(3)
C6 0.052(3) 0.069(4) 0.050(3) -0.005(3) 0.002(2) -0.007(3)
C7 0.033(2) 0.051(3) 0.042(3) 0.006(2) 0.001(2) -0.002(2)
C8 0.039(3) 0.056(3) 0.033(3) -0.003(2) 0.002(2) -0.006(2)
C9 0.037(3) 0.065(4) 0.047(3) -0.003(3) -0.004(2) -0.010(3)
C10 0.044(3) 0.052(3) 0.039(3) -0.003(2) 0.001(2) 0.003(2)
C11 0.035(3) 0.058(3) 0.050(3) 0.000(3) 0.002(2) -0.002(3)
C12 0.035(3) 0.054(3) 0.049(3) -0.007(3) -0.005(2) -0.006(2)
C13 0.041(3) 0.067(4) 0.037(3) -0.009(3) 0.002(2) -0.003(3)
C14 0.065(4) 0.089(5) 0.084(5) 0.005(4) 0.009(3) 0.021(4)
C15 0.050(3) 0.053(3) 0.049(3) 0.006(3) 0.001(3) -0.004(3)
C16 0.039(2) 0.046(3) 0.044(3) 0.002(2) 0.004(2) -0.005(2)
C17 0.046(3) 0.039(3) 0.060(3) -0.009(3) -0.001(2) 0.009(2)
C18 0.051(3) 0.053(3) 0.051(3) 0.005(3) -0.010(2) 0.002(3)
C19 0.043(3) 0.050(3) 0.041(3) -0.005(2) 0.002(2) -0.007(2)
C20 0.052(3) 0.038(3) 0.072(4) -0.004(3) 0.006(3) 0.003(3)
C21 0.058(3) 0.052(4) 0.055(3) 0.011(3) -0.012(3) -0.002(3)
C1' 0.037(2) 0.055(3) 0.041(3) -0.006(3) 0.008(2) -0.008(3)
C2' 0.057(3) 0.061(4) 0.054(3) -0.008(3) 0.004(3) 0.005(3)
C3' 0.082(5) 0.073(5) 0.083(5) -0.014(4) 0.014(4) 0.015(4)
C4' 0.113(6) 0.074(5) 0.067(4) -0.030(4) 0.031(4) -0.019(5)
C5' 0.091(5) 0.089(5) 0.047(3) -0.010(4) 0.004(3) -0.013(4)
C6' 0.071(4) 0.070(4) 0.051(3) -0.006(3) 0.000(3) 0.007(3)
C7' 0.040(3) 0.047(3) 0.043(3) 0.002(2) 0.001(2) 0.004(2)
C8' 0.036(3) 0.058(3) 0.059(3) 0.000(3) 0.006(2) 0.005(2)
C9' 0.046(3) 0.056(3) 0.055(3) -0.005(3) -0.001(2) -0.003(3)
C10' 0.055(3) 0.039(3) 0.043(3) -0.001(2) -0.006(2) 0.005(2)
C11' 0.038(3) 0.053(3) 0.042(3) -0.002(3) -0.006(2) 0.013(2)
C12' 0.042(3) 0.051(3) 0.035(2) 0.006(2) -0.003(2) 0.003(2)
C13' 0.040(3) 0.063(4) 0.034(3) 0.001(3) 0.000(2) 0.008(3)
C14' 0.064(4) 0.088(5) 0.078(4) -0.006(4) 0.001(3) -0.028(4)
C15' 0.044(3) 0.046(3) 0.047(3) 0.007(3) 0.006(2) 0.000(3)
C16' 0.040(2) 0.040(3) 0.046(3) 0.001(2) 0.004(2) -0.011(2)
C17' 0.053(3) 0.050(3) 0.048(3) 0.006(3) -0.003(2) 0.003(3)
C18' 0.048(3) 0.062(4) 0.040(3) -0.004(3) -0.006(2) -0.009(3)
C19' 0.037(2) 0.046(3) 0.044(3) 0.001(2) 0.003(2) -0.004(2)
C20' 0.046(3) 0.042(3) 0.049(3) 0.002(2) 0.000(2) 0.005(2)
C21' 0.046(3) 0.047(3) 0.038(3) 0.004(3) -0.004(2) 0.000(3)
N1 0.063(3) 0.063(4) 0.063(3) -0.016(3) 0.011(3) -0.006(3)
N1' 0.054(3) 0.055(3) 0.056(3) -0.008(3) 0.003(2) -0.014(3)
O1 0.038(2) 0.083(3) 0.114(4) -0.013(3) 0.021(2) -0.010(2)
O2 0.043(2) 0.066(3) 0.079(3) 0.006(2) 0.0040(19) 0.009(2)
O3 0.108(3) 0.065(3) 0.056(2) 0.004(2) -0.028(2) 0.010(3)
O4 0.054(2) 0.066(3) 0.057(2) -0.019(2) -0.0017(17) 0.011(2)
O5 0.114(4) 0.089(4) 0.059(3) -0.018(3) -0.018(3) -0.003(3)
O6 0.088(3) 0.081(4) 0.108(4) -0.041(3) 0.021(3) 0.007(3)
O1' 0.042(2) 0.089(3) 0.093(3) -0.006(3) -0.014(2) 0.011(2)
O2' 0.046(2) 0.058(3) 0.072(3) 0.002(2) -0.0008(18) -0.0067(19)
O3' 0.070(2) 0.055(2) 0.061(2) -0.002(2) -0.0124(19) 0.018(2)
O4' 0.063(2) 0.053(2) 0.054(2) -0.0098(19) -0.0158(18) 0.014(2)
O5' 0.073(3) 0.059(3) 0.080(3) -0.009(2) -0.002(2) 0.018(2)
O6' 0.100(3) 0.078(3) 0.075(3) -0.021(3) -0.020(3) 0.001(3)

loop_
_atom_type_symbol
_atom_type_description
_atom_type_scat_dispersion_real
_atom_type_scat_dispersion_imag
_atom_type_scat_source
C C 0.0033 0.0016 'International Tables Vol C Tables 4.2.6.8 and 6.1.1.4'
H H 0.0000 0.0000 'International Tables Vol C Tables 4.2.6.8 and 6.1.1.4'
N N 0.0061 0.0033 'International Tables Vol C Tables 4.2.6.8 and 6.1.1.4'
O O 0.0106 0.0060 'International Tables Vol C Tables 4.2.6.8 and 6.1.1.4'

loop_
_geom_angle_atom_site_label_1
_geom_angle_atom_site_label_2
_geom_angle_atom_site_label_3
_geom_angle
C2 C1 C6 118.4(5)
C2 C1 C7 120.2(5)
C6 C1 C7 121.3(4)
C3 C2 C1 120.9(6)
C3 C2 H2 119.6
C1 C2 H2 119.6
C4 C3 C2 119.4(6)
C4 C3 H3 120.3
C2 C3 H3 120.3
C5 C4 C3 121.2(6)
C5 C4 H4 119.4
C3 C4 H4 119.4
C4 C5 C6 119.0(6)
C4 C5 H5 120.5
C6 C5 H5 120.5
C5 C6 C1 121.1(5)
C5 C6 H6 119.4
C1 C6 H6 119.4
C12 C7 C8 117.2(5)
C12 C7 C1 121.3(4)
C8 C7 C1 121.5(4)
C9 C8 C7 120.5(4)
C9 C8 C13 116.9(4)
C7 C8 C13 122.5(4)
C10 C9 C8 120.1(4)
C10 C9 H9 120.0
C8 C9 H9 120.0
C9 C10 C11 120.9(5)
C9 C10 O4 115.4(4)
C11 C10 O4 123.4(4)
C10 C11 C12 118.6(5)
C10 C11 H11 120.7
C12 C11 H11 120.7
C11 C12 C7 122.6(4)
C11 C12 H12 118.7
C7 C12 H12 118.7
O1 C13 O2 124.1(5)
O1 C13 C8 123.7(6)
O2 C13 C8 112.1(5)
O2 C14 H14A 109.5
O2 C14 H14B 109.5
H14A C14 H14B 109.5
O2 C14 H14C 109.5
H14A C14 H14C 109.5
H14B C14 H14C 109.5
O3 C15 O4 125.3(5)
O3 C15 C16 123.5(5)
O4 C15 C16 111.2(4)
C17 C16 C21 119.4(5)
C17 C16 C15 122.6(5)
C21 C16 C15 117.9(5)
C18 C17 C16 120.3(5)
C18 C17 H17 119.9
C16 C17 H17 119.9
C19 C18 C17 118.5(5)
C19 C18 H18 120.8
C17 C18 H18 120.8
C20 C19 C18 122.5(5)
C20 C19 N1 119.0(5)
C18 C19 N1 118.6(5)
C21 C20 C19 118.3(5)
C21 C20 H20 120.9
C19 C20 H20 120.9
C20 C21 C16 121.0(5)
C20 C21 H21 119.5
C16 C21 H21 119.5
C2' C1' C6' 117.7(5)
C2' C1' C7' 121.4(4)
C6' C1' C7' 120.9(5)
C3' C2' C1' 121.6(6)
C3' C2' H2' 119.2
C1' C2' H2' 119.2
C2' C3' C4' 119.9(7)
C2' C3' H3' 120.0
C4' C3' H3' 120.0
C5' C4' C3' 119.1(6)
C5' C4' H4' 120.4
C3' C4' H4' 120.4
C4' C5' C6' 121.0(6)
C4' C5' H5' 119.5
C6' C5' H5' 119.5
C5' C6' C1' 120.7(6)
C5' C6' H6' 119.6
C1' C6' H6' 119.6
C8' C7' C12' 117.6(5)
C8' C7' C1' 119.6(4)
C12' C7' C1' 122.7(4)
C9' C8' C7' 121.9(5)
C9' C8' H8' 119.0
C7' C8' H8' 119.0
C8' C9' C10' 119.1(5)
C8' C9' H9' 120.4
C10' C9' H9' 120.4
C11' C10' C9' 120.4(5)
C11' C10' O4' 117.2(4)
C9' C10' O4' 122.2(5)
C10' C11' C12' 120.3(5)
C10' C11' H11' 119.9
C12' C11' H11' 119.9
C11' C12' C7' 120.5(4)
C11' C12' C13' 117.5(4)
C7' C12' C13' 122.0(5)
O1' C13' O2' 124.9(5)
O1' C13' C12' 124.0(6)
O2' C13' C12' 111.0(5)
O2' C14' H14D 109.5
O2' C14' H14E 109.5
H14D C14' H14E 109.5
O2' C14' H14F 109.5
H14D C14' H14F 109.5
H14E C14' H14F 109.5
O3' C15' O4' 124.3(5)
O3' C15' C16' 124.7(5)
O4' C15' C16' 111.0(4)
C21' C16' C17' 120.5(5)
C21' C16' C15' 122.1(4)
C17' C16' C15' 117.5(5)
C18' C17' C16' 120.0(5)
C18' C17' H17' 120.0
C16' C17' H17' 120.0
C17' C18' C19' 119.3(5)
C17' C18' H18' 120.3
C19' C18' H18' 120.3
C20' C19' C18' 120.9(5)
C20' C19' N1' 119.7(5)
C18' C19' N1' 119.4(5)
C21' C20' C19' 119.6(5)
C21' C20' H20' 120.2
C19' C20' H20' 120.2
C20' C21' C16' 119.7(4)
C20' C21' H21' 120.1
C16' C21' H21' 120.1
O6 N1 O5 124.2(6)
O6 N1 C19 118.3(6)
O5 N1 C19 117.4(5)
O6' N1' O5' 123.5(5)
O6' N1' C19' 118.1(5)
O5' N1' C19' 118.4(4)
C13 O2 C14 117.4(5)
C15 O4 C10 120.8(4)
C13' O2' C14' 117.3(5)
C15' O4' C10' 119.9(4)

loop_
_geom_bond_atom_site_label_1
_geom_bond_atom_site_label_2
_geom_bond_distance
C1 C2 1.378(7)
C1 C6 1.382(8)
C1 C7 1.482(7)
C2 C3 1.377(8)
C2 H2 0.9300
C3 C4 1.369(10)
C3 H3 0.9300
C4 C5 1.365(9)
C4 H4 0.9300
C5 C6 1.380(8)
C5 H5 0.9300
C6 H6 0.9300
C7 C12 1.383(7)
C7 C8 1.400(6)
C8 C9 1.386(7)
C8 C13 1.493(7)
C9 C10 1.363(7)
C9 H9 0.9300
C10 C11 1.375(7)
C10 O4 1.413(6)
C11 C12 1.375(7)
C11 H11 0.9300
C12 H12 0.9300
C13 O1 1.200(6)
C13 O2 1.318(7)
C14 O2 1.445(7)
C14 H14A 0.9600
C14 H14B 0.9600
C14 H14C 0.9600
C15 O3 1.191(6)
C15 O4 1.335(7)
C15 C16 1.497(7)
C16 C17 1.376(7)
C16 C21 1.383(8)
C17 C18 1.373(7)
C17 H17 0.9300
C18 C19 1.372(8)
C18 H18 0.9300
C19 C20 1.366(8)
C19 N1 1.485(7)
C20 C21 1.362(8)
C20 H20 0.9300
C21 H21 0.9300
C1' C2' 1.380(8)
C1' C6' 1.387(7)
C1' C7' 1.477(7)
C2' C3' 1.371(8)
C2' H2' 0.9300
C3' C4' 1.380(10)
C3' H3' 0.9300
C4' C5' 1.365(10)
C4' H4' 0.9300
C5' C6' 1.371(9)
C5' H5' 0.9300
C6' H6' 0.9300
C7' C8' 1.388(7)
C7' C12' 1.400(6)
C8' C9' 1.375(8)
C8' H8' 0.9300
C9' C10' 1.385(7)
C9' H9' 0.9300
C10' C11' 1.369(7)
C10' O4' 1.398(6)
C11' C12' 1.382(7)
C11' H11' 0.9300
C12' C13' 1.494(7)
C13' O1' 1.196(6)
C13' O2' 1.319(6)
C14' O2' 1.442(7)
C14' H14D 0.9600
C14' H14E 0.9600
C14' H14F 0.9600
C15' O3' 1.186(6)
C15' O4' 1.343(6)
C15' C16' 1.499(7)
C16' C21' 1.375(7)
C16' C17' 1.394(7)
C17' C18' 1.358(8)
C17' H17' 0.9300
C18' C19' 1.386(7)
C18' H18' 0.9300
C19' C20' 1.381(7)
C19' N1' 1.462(7)
C20' C21' 1.371(7)
C20' H20' 0.9300
C21' H21' 0.9300
N1 O6 1.207(6)
N1 O5 1.211(7)
N1' O6' 1.209(6)
N1' O5' 1.211(6)
